data_7106447
loop_
_publ_author_name
'Dry, Emily'
'Clegg, Jack'
'Breiner, Boris'
'Whitaker, Daniel'
'Stefak, Roman'
'Nitschke, Jonathan'

_publ_section_title
;
 Anion templation under pH control of self-assembled [2+2] and [3+3]
 metallomacrocycles containing a new dicopper(I) motif
;
_journal_coden_Cambridge 0182
_journal_name_full Chem.Commun.
_journal_page_first 6021
_journal_paper_doi 10.1039/c1cc11206f
_journal_volume 47
_journal_year 2011
_chemical_formula_moiety 'C116 H100 Cu4 N8 O12 P4, 4(C2 H3 N), 2(B F4)'
_chemical_formula_sum 'C124 H112 B2 Cu4 F8 N12 O12 P4'
_chemical_formula_weight 2513.92
_chemical_name_systematic
;
?
;
_space_group_IT_number 2
_symmetry_cell_setting triclinic
_symmetry_Int_Tables_number 2
_symmetry_space_group_name_Hall '-P 1'
_symmetry_space_group_name_H-M 'P -1'
_atom_sites_solution_hydrogens geom
_atom_sites_solution_primary direct
_atom_sites_solution_secondary difmap
_audit_creation_method SHELXL-97
_cell_angle_alpha 66.03(3)
_cell_angle_beta 78.91(3)
_cell_angle_gamma 88.69(3)
_cell_formula_units_Z 1
_cell_length_a 11.583(2)
_cell_length_b 16.843(3)
_cell_length_c 19.661(4)
_cell_measurement_reflns_used 101124
_cell_measurement_temperature 180(2)
_cell_measurement_theta_max 28.28
_cell_measurement_theta_min 1.00
_cell_volume 3432.9(14)
_computing_cell_refinement 'HKL Scalepack (Otwinowski & Minor 1997)'
_computing_data_collection 'Collect (Nonius B.V. 1998)'
_computing_data_reduction
;
HKL Denzo and Scalepack (Otwinowski & Minor 1997)
;
_computing_molecular_graphics
;ORTEP-3 (Farrugia, 1997)
WINGX-32 (Farrugia, 1999)
;
_computing_publication_material 'enCIFer 1.1 (CCDC, 2005)'
_computing_structure_refinement 'SHELXL-97 (Sheldrick 1997)'
_computing_structure_solution 'SIR-97 (Altomare et al. 1999)'
_diffrn_ambient_temperature 180(2)
_diffrn_measured_fraction_theta_full 0.995
_diffrn_measured_fraction_theta_max 0.995
_diffrn_measurement_device_type 'Nonius Kappa CCD'
_diffrn_measurement_method 'Thin slice \w and \f scans'
_diffrn_radiation_monochromator graphite
_diffrn_radiation_source 'fine-focus sealed tube'
_diffrn_radiation_type MoK\a
_diffrn_radiation_wavelength 0.71073
_diffrn_reflns_av_R_equivalents 0.0748
_diffrn_reflns_av_sigmaI/netI 0.0505
_diffrn_reflns_limit_h_max 13
_diffrn_reflns_limit_h_min -13
_diffrn_reflns_limit_k_max 20
_diffrn_reflns_limit_k_min -20
_diffrn_reflns_limit_l_max 23
_diffrn_reflns_limit_l_min -23
_diffrn_reflns_number 61240
_diffrn_reflns_theta_full 25.00
_diffrn_reflns_theta_max 25.03
_diffrn_reflns_theta_min 3.66
_diffrn_standards_decay_% 0
_diffrn_standards_interval_count 0
_diffrn_standards_interval_time 0
_diffrn_standards_number 0
_exptl_absorpt_coefficient_mu 0.725
_exptl_absorpt_correction_T_max 0.935
_exptl_absorpt_correction_T_min 0.698
_exptl_absorpt_correction_type multi-scan
_exptl_absorpt_process_details
;
multi-scan from symmetry-related measurements
Sortav (Blessing 1995)
;
_exptl_crystal_colour red
_exptl_crystal_density_diffrn 1.216
_exptl_crystal_density_method 'not measured'
_exptl_crystal_description needle
_exptl_crystal_F_000 1294
_exptl_crystal_size_max 0.28
_exptl_crystal_size_mid 0.23
_exptl_crystal_size_min 0.10
_platon_squeeze_details
;
;
_refine_diff_density_max 1.306
_refine_diff_density_min -0.568
_refine_diff_density_rms 0.110
_refine_ls_extinction_method none
_refine_ls_goodness_of_fit_ref 1.063
_refine_ls_hydrogen_treatment constr
_refine_ls_matrix_type full
_refine_ls_number_parameters 727
_refine_ls_number_reflns 12082
_refine_ls_number_restraints 61
_refine_ls_restrained_S_all 1.065
_refine_ls_R_factor_all 0.1050
_refine_ls_R_factor_gt 0.0812
_refine_ls_shift/su_max 0.001
_refine_ls_shift/su_mean 0.000
_refine_ls_structure_factor_coef Fsqd
_refine_ls_weighting_details 'calc w=1/[\s^2^(Fo^2^)+(0.1399P)^2^+5.7730P] where P=(Fo^2^+2Fc^2^)/3'
_refine_ls_weighting_scheme calc
_refine_ls_wR_factor_gt 0.2255
_refine_ls_wR_factor_ref 0.2437
_reflns_number_gt 8932
_reflns_number_total 12082
_reflns_threshold_expression >2sigma(I)
_cod_data_source_file c1cc11206f.txt
_cod_data_source_block squeezed
_cod_depositor_comments
;
The following automatic conversions were performed:
data name '_symmetry_inl_tables_number' replaced with
'_symmetry_Int_Tables_number' as specified in the replacement file
'/home/antanas/src/cod-tools/trunk/data/replacement-values/replacement_tags.lst'.

Automatic conversion script
Id: cif_correct_tags 4998 2017-03-02 13:24:31Z antanas 
;
_cod_original_cell_volume 3433.1(14)
_cod_original_sg_symbol_H-M P-1
_cod_original_formula_sum ' C124 H112 B2 Cu4 F8 N12 O12 P4 '
_cod_database_code 7106447

loop_
_symmetry_equiv_pos_as_xyz
'x, y, z'
'-x, -y, -z'

loop_
_atom_site_label
_atom_site_type_symbol
_atom_site_fract_x
_atom_site_fract_y
_atom_site_fract_z
_atom_site_U_iso_or_equiv
_atom_site_adp_type
_atom_site_occupancy
_atom_site_symmetry_multiplicity
_atom_site_calc_flag
_atom_site_refinement_flags
_atom_site_disorder_assembly
_atom_site_disorder_group
C1 C 0.8720(5) 0.3339(4) 0.1738(3) 0.0457(13) Uani 1 1 d . . .
C2 C 0.8066(7) 0.2598(5) 0.1859(4) 0.0663(18) Uani 1 1 d . . .
H2 H 0.7860 0.2150 0.2357 0.080 Uiso 1 1 calc R . .
C3 C 0.7709(7) 0.2506(7) 0.1259(5) 0.086(2) Uani 1 1 d . . .
H3 H 0.7286 0.1986 0.1346 0.103 Uiso 1 1 calc R . .
C4 C 0.7960(8) 0.3150(7) 0.0552(5) 0.086(2) Uani 1 1 d . . .
H4 H 0.7678 0.3093 0.0150 0.103 Uiso 1 1 calc R . .
C5 C 0.8606(8) 0.3869(6) 0.0415(4) 0.083(2) Uani 1 1 d . . .
H5 H 0.8787 0.4315 -0.0085 0.100 Uiso 1 1 calc R . .
C6 C 0.9014(7) 0.3967(5) 0.1002(4) 0.0691(19) Uani 1 1 d . . .
H6 H 0.9497 0.4468 0.0894 0.083 Uiso 1 1 calc R . .
C7 C 0.9885(5) 0.4496(4) 0.2181(3) 0.0421(12) Uani 1 1 d . . .
C8 C 0.9174(5) 0.5175(4) 0.2144(3) 0.0484(13) Uani 1 1 d . . .
H8 H 0.8346 0.5060 0.2316 0.058 Uiso 1 1 calc R . .
C9 C 0.9653(6) 0.6026(4) 0.1861(3) 0.0548(15) Uani 1 1 d . . .
H9 H 0.9152 0.6485 0.1846 0.066 Uiso 1 1 calc R . .
C10 C 1.0838(6) 0.6202(4) 0.1604(3) 0.0548(16) Uani 1 1 d . . .
H10 H 1.1168 0.6783 0.1398 0.066 Uiso 1 1 calc R . .
C11 C 1.1553(6) 0.5521(4) 0.1648(3) 0.0546(15) Uani 1 1 d . . .
H11 H 1.2380 0.5639 0.1475 0.066 Uiso 1 1 calc R . .
C12 C 1.1088(5) 0.4671(4) 0.1939(3) 0.0497(14) Uani 1 1 d . . .
H12 H 1.1594 0.4210 0.1973 0.060 Uiso 1 1 calc R . .
C13 C 1.0291(5) 0.2640(3) 0.2749(3) 0.0413(12) Uani 1 1 d . . .
C14 C 1.1123(5) 0.1553(4) 0.3644(3) 0.0450(13) Uani 1 1 d . . .
C15 C 1.2007(6) 0.1488(4) 0.3092(4) 0.0574(15) Uani 1 1 d . . .
H15 H 1.2611 0.1097 0.3229 0.069 Uiso 1 1 calc R . .
C16 C 1.2003(5) 0.2006(4) 0.2327(4) 0.0543(15) Uani 1 1 d . . .
H16 H 1.2581 0.1955 0.1935 0.065 Uiso 1 1 calc R . .
C17 C 1.1140(5) 0.2592(4) 0.2156(3) 0.0502(14) Uani 1 1 d . . .
H17 H 1.1122 0.2959 0.1643 0.060 Uiso 1 1 calc R . .
C18 C 1.1063(5) 0.1004(4) 0.4454(3) 0.0486(14) Uani 1 1 d . . .
H18 H 1.1614 0.0573 0.4610 0.058 Uiso 1 1 calc R . .
C19 C 1.0179(6) 0.0636(4) 0.5736(3) 0.0527(15) Uani 1 1 d . . .
C20 C 0.9123(7) 0.0699(4) 0.6206(3) 0.0612(17) Uani 1 1 d . . .
H20 H 0.8522 0.1030 0.5973 0.073 Uiso 1 1 calc R . .
C21 C 0.8929(8) 0.0300(4) 0.6991(4) 0.071(2) Uani 1 1 d . . .
H21 H 0.8211 0.0366 0.7285 0.085 Uiso 1 1 calc R . .
C22 C 0.9762(9) -0.0187(5) 0.7341(4) 0.075(2) Uani 1 1 d . . .
C23 C 1.0811(10) -0.0275(5) 0.6893(5) 0.093(3) Uani 1 1 d . . .
H23 H 1.1395 -0.0617 0.7137 0.112 Uiso 1 1 calc R . .
C24 C 1.1036(8) 0.0135(5) 0.6077(4) 0.073(2) Uani 1 1 d . . .
H24 H 1.1750 0.0063 0.5782 0.087 Uiso 1 1 calc R . .
C25 C 0.152(2) 0.0368(16) 0.1452(13) 0.0984(17) Uani 0.50 1 d P A 1
H25A H 0.2245 0.0570 0.1547 0.118 Uiso 0.50 1 calc PR A 1
H25B H 0.1517 -0.0272 0.1624 0.118 Uiso 0.50 1 calc PR A 1
C26 C 0.150(2) 0.0793(12) 0.0617(10) 0.0984(17) Uani 0.50 1 d P A 1
H26A H 0.0713 0.0701 0.0521 0.118 Uiso 0.50 1 calc PR A 1
H26B H 0.2103 0.0571 0.0320 0.118 Uiso 0.50 1 calc PR A 1
C27A C 0.091(3) 0.2444(13) 0.0100(10) 0.0984(17) Uani 0.50 1 d P B 2
H27A H 0.0393 0.2445 -0.0244 0.118 Uiso 0.50 1 calc PR B 2
H27B H 0.0401 0.2374 0.0589 0.118 Uiso 0.50 1 calc PR B 2
C28 C 0.1512(10) 0.3230(7) -0.0202(4) 0.109(4) Uani 1 1 d . . .
H28A H 0.2085 0.3222 -0.0643 0.130 Uiso 1 1 calc R B 1
H28B H 0.0911 0.3647 -0.0388 0.130 Uiso 1 1 calc R B 1
C29 C 0.2945(6) 0.4128(5) -0.0126(4) 0.069(2) Uani 1 1 d . . .
H29A H 0.2613 0.4616 -0.0506 0.083 Uiso 1 1 calc R B 1
H29B H 0.3611 0.3927 -0.0402 0.083 Uiso 1 1 calc R B 1
C30 C 0.3383(7) 0.4436(5) 0.0392(4) 0.0685(19) Uani 1 1 d . B .
H30A H 0.3969 0.4935 0.0097 0.082 Uiso 1 1 calc R C 1
H30B H 0.2722 0.4626 0.0681 0.082 Uiso 1 1 calc R C 1
C31 C 0.4437(5) 0.3865(4) 0.1427(3) 0.0523(14) Uani 1 1 d . . .
C32 C 0.4593(5) 0.4657(4) 0.1444(3) 0.0498(14) Uani 1 1 d . . .
H32 H 0.4301 0.5158 0.1095 0.060 Uiso 1 1 calc R . .
C33 C 0.5180(5) 0.4731(4) 0.1975(3) 0.0497(14) Uani 1 1 d . . .
H33 H 0.5313 0.5285 0.1975 0.060 Uiso 1 1 calc R B .
C34 C 0.5573(5) 0.3986(4) 0.2508(3) 0.0473(13) Uani 1 1 d . . .
C35 C 0.5413(6) 0.3197(4) 0.2467(4) 0.0555(15) Uani 1 1 d . . .
H35 H 0.5704 0.2692 0.2812 0.067 Uiso 1 1 calc R B .
C36 C 0.4848(7) 0.3124(5) 0.1945(4) 0.0670(19) Uani 1 1 d . . .
H36 H 0.4736 0.2572 0.1933 0.080 Uiso 1 1 calc R . .
C37 C 0.5926(5) 0.4543(4) 0.3364(3) 0.0483(14) Uani 1 1 d . B .
H37 H 0.5320 0.4931 0.3225 0.058 Uiso 1 1 calc R . .
C38 C 0.6576(5) 0.4566(4) 0.3927(3) 0.0444(12) Uani 1 1 d . B .
C39 C 0.8037(5) 0.3971(4) 0.4601(3) 0.0424(12) Uani 1 1 d . . .
C40 C 0.7827(5) 0.4527(4) 0.4973(3) 0.0523(14) Uani 1 1 d . . .
H40 H 0.8279 0.4503 0.5336 0.063 Uiso 1 1 calc R . .
C41 C 0.6969(6) 0.5109(5) 0.4812(4) 0.0617(17) Uani 1 1 d . . .
H41 H 0.6808 0.5487 0.5064 0.074 Uiso 1 1 calc R . .
C42 C 0.6340(5) 0.5132(5) 0.4271(4) 0.0579(16) Uani 1 1 d . . .
H42 H 0.5751 0.5537 0.4140 0.070 Uiso 1 1 calc R . .
C43 C 1.0527(5) 0.3902(3) 0.4164(3) 0.0409(12) Uani 1 1 d . . .
C44 C 1.0553(5) 0.4819(4) 0.3819(3) 0.0452(13) Uani 1 1 d . . .
H44 H 0.9856 0.5110 0.3884 0.054 Uiso 1 1 calc R . .
C45 C 1.1593(6) 0.5293(4) 0.3384(3) 0.0525(14) Uani 1 1 d . . .
H45 H 1.1606 0.5911 0.3154 0.063 Uiso 1 1 calc R . .
C46 C 1.2599(6) 0.4884(4) 0.3283(4) 0.0606(16) Uani 1 1 d . . .
H46 H 1.3304 0.5220 0.2979 0.073 Uiso 1 1 calc R . .
C47 C 1.2608(6) 0.3975(5) 0.3623(4) 0.0651(18) Uani 1 1 d . . .
H47 H 1.3315 0.3690 0.3568 0.078 Uiso 1 1 calc R . .
C48 C 1.1549(5) 0.3500(4) 0.4043(4) 0.0557(15) Uani 1 1 d . . .
H48 H 1.1531 0.2882 0.4252 0.067 Uiso 1 1 calc R . .
C49 C 0.9349(7) 0.2962(4) 0.5714(3) 0.0574(16) Uani 1 1 d . . .
C50 C 1.0385(8) 0.3114(5) 0.5902(4) 0.075(2) Uani 1 1 d . . .
H50 H 1.1066 0.3383 0.5521 0.090 Uiso 1 1 calc R . .
C51 C 1.0396(14) 0.2851(8) 0.6695(7) 0.118(4) Uani 1 1 d . . .
H51 H 1.1088 0.2972 0.6837 0.142 Uiso 1 1 calc R . .
C52 C 0.9453(16) 0.2439(7) 0.7236(6) 0.117(5) Uani 1 1 d . . .
H52 H 0.9502 0.2235 0.7756 0.140 Uiso 1 1 calc R . .
C53 C 0.8448(13) 0.2316(5) 0.7049(5) 0.106(4) Uani 1 1 d . . .
H53 H 0.7778 0.2050 0.7441 0.127 Uiso 1 1 calc R . .
C54 C 0.8347(9) 0.2571(5) 0.6279(4) 0.078(2) Uani 1 1 d . . .
H54 H 0.7625 0.2478 0.6153 0.094 Uiso 1 1 calc R . .
C55 C 0.6819(5) 0.1392(3) 0.4453(3) 0.0419(12) Uani 1 1 d . . .
C56 C 0.5880(5) 0.0666(3) 0.4735(3) 0.0416(12) Uani 1 1 d . . .
C57 C 0.5130(6) 0.0643(4) 0.4274(3) 0.0569(16) Uani 1 1 d . . .
H57 H 0.5222 0.1081 0.3772 0.068 Uiso 1 1 calc R . .
C58 C 0.5760(5) 0.0014(4) 0.5460(3) 0.0498(14) Uani 1 1 d . . .
H58 H 0.6285 0.0016 0.5776 0.060 Uiso 1 1 calc R . .
N1 N 1.0281(4) 0.2127(3) 0.3476(2) 0.0383(10) Uani 1 1 d . . .
N2 N 1.0261(4) 0.1115(3) 0.4944(3) 0.0438(11) Uani 1 1 d . . .
N3 N 0.6169(4) 0.4007(3) 0.3063(3) 0.0453(11) Uani 1 1 d . . .
N4 N 0.7410(4) 0.3983(3) 0.4086(2) 0.0387(10) Uani 1 1 d . . .
O1 O 0.044(2) 0.061(2) 0.1890(18) 0.0984(17) Uani 0.50 1 d PD . 1
O2 O 0.1791(18) 0.1811(10) 0.0416(7) 0.0984(17) Uani 0.50 1 d P A 1
O3 O 0.2082(5) 0.3448(4) 0.0275(3) 0.0947(19) Uani 1 1 d . B 1
O4 O 0.3914(5) 0.3723(3) 0.0898(3) 0.0737(14) Uani 1 1 d . B 1
O1A O 0.0189(19) 0.059(2) 0.1923(18) 0.0984(17) Uani 0.50 1 d PD . 2
O2A O 0.1659(17) 0.1654(10) 0.0244(7) 0.0984(17) Uani 0.50 1 d P B 2
C25A C 0.109(2) 0.0460(16) 0.1406(13) 0.0984(17) Uani 0.50 1 d P B 2
H25C H 0.1068 -0.0161 0.1491 0.118 Uiso 0.50 1 calc PR B 2
H25D H 0.1863 0.0614 0.1478 0.118 Uiso 0.50 1 calc PR B 2
C26A C 0.093(2) 0.1007(13) 0.0629(11) 0.0984(17) Uani 0.50 1 d P B 2
H26C H 0.0973 0.0633 0.0347 0.118 Uiso 0.50 1 calc PR B 2
H26D H 0.0132 0.1222 0.0662 0.118 Uiso 0.50 1 calc PR B 2
C27 C 0.087(3) 0.2205(13) 0.0373(10) 0.0984(17) Uani 0.50 1 d P A 1
H27C H 0.0439 0.2165 0.0874 0.118 Uiso 0.50 1 calc PR A 1
H27D H 0.0332 0.2005 0.0129 0.118 Uiso 0.50 1 calc PR A 1
O5 O 0.6622(4) 0.2095(3) 0.3946(2) 0.0565(11) Uani 1 1 d . . .
O6 O 0.7705(3) 0.1247(2) 0.4749(2) 0.0491(10) Uani 1 1 d . . .
B1 B 1.4947(11) 0.0115(7) 0.2349(6) 0.255(5) Uani 1 1 d D . .
F2 F 1.517(2) 0.0012(14) 0.1681(9) 0.255(5) Uani 0.50 1 d PD D 1
F1 F 1.4412(18) 0.0882(10) 0.2268(12) 0.255(5) Uani 0.50 1 d PD D 1
F3 F 1.6002(15) 0.0133(16) 0.2587(13) 0.255(5) Uani 0.50 1 d PD D 1
F4 F 1.421(2) -0.0574(11) 0.2913(11) 0.255(5) Uani 0.50 1 d PD D 1
F7 F 1.5924(16) 0.0439(14) 0.1755(10) 0.255(5) Uani 0.50 1 d PD D 2
F5 F 1.4572(18) 0.0756(11) 0.2587(12) 0.255(5) Uani 0.50 1 d PD D 2
F6 F 1.4054(17) -0.0124(15) 0.2069(13) 0.255(5) Uani 0.50 1 d PD D 2
F8 F 1.524(2) -0.0602(12) 0.2929(9) 0.255(5) Uani 0.50 1 d PD D 2
C60 C 0.5355(11) 0.2644(9) -0.0298(11) 0.066(4) Uani 0.50 1 d P . .
N5 N 0.5839(11) 0.3120(9) -0.0810(11) 0.096(5) Uani 0.50 1 d P . .
C59 C 0.4598(17) 0.2004(11) 0.0416(10) 0.088(5) Uani 0.50 1 d P . .
H59A H 0.3943 0.2300 0.0589 0.132 Uiso 0.50 1 calc PR . .
H59B H 0.5070 0.1760 0.0809 0.132 Uiso 0.50 1 calc PR . .
H59C H 0.4286 0.1535 0.0316 0.132 Uiso 0.50 1 calc PR . .
C61 C 0.5748(19) 0.7487(15) 0.4486(12) 0.040(5) Uiso 0.25 1 d P . .
N6 N 0.531(3) 0.704(2) 0.4507(17) 0.087(8) Uiso 0.25 1 d P . .
C62 C 0.640(4) 0.817(3) 0.450(2) 0.099(11) Uiso 0.25 1 d P . .
H62A H 0.7230 0.8155 0.4281 0.148 Uiso 0.25 1 calc PR . .
H62B H 0.6325 0.8097 0.5027 0.148 Uiso 0.25 1 calc PR . .
H62C H 0.6098 0.8724 0.4205 0.148 Uiso 0.25 1 calc PR . .
N7 N 0.672(2) 0.6571(15) 0.2274(13) 0.064(6) Uiso 0.25 1 d P . .
C63 C 0.600(3) 0.700(2) 0.230(2) 0.086(9) Uiso 0.25 1 d P . .
C64 C 0.473(3) 0.716(3) 0.256(2) 0.100(11) Uiso 0.25 1 d P . .
H64A H 0.4206 0.6932 0.2339 0.150 Uiso 0.25 1 calc PR . .
H64B H 0.4640 0.7788 0.2407 0.150 Uiso 0.25 1 calc PR . .
H64C H 0.4513 0.6866 0.3120 0.150 Uiso 0.25 1 calc PR . .
P1 P 0.91216(12) 0.34159(9) 0.25632(7) 0.0378(3) Uani 1 1 d . . .
P2 P 0.92148(12) 0.32056(9) 0.47368(8) 0.0397(3) Uani 1 1 d . . .
Cu1 Cu 0.76065(5) 0.32198(4) 0.34724(3) 0.0391(2) Uani 1 1 d D B .
Cu2 Cu 0.90985(5) 0.20929(4) 0.44517(3) 0.0384(2) Uani 1 1 d D B .

loop_
_atom_site_aniso_label
_atom_site_aniso_U_11
_atom_site_aniso_U_22
_atom_site_aniso_U_33
_atom_site_aniso_U_23
_atom_site_aniso_U_13
_atom_site_aniso_U_12
C1 0.045(3) 0.049(3) 0.045(3) -0.018(3) -0.017(2) 0.005(3)
C2 0.078(5) 0.066(4) 0.058(4) -0.024(3) -0.020(3) -0.014(4)
C3 0.075(5) 0.115(7) 0.091(6) -0.061(6) -0.026(4) -0.013(5)
C4 0.091(6) 0.120(7) 0.066(5) -0.051(5) -0.030(4) 0.001(5)
C5 0.111(7) 0.086(6) 0.057(4) -0.025(4) -0.036(4) 0.008(5)
C6 0.089(5) 0.067(4) 0.047(3) -0.013(3) -0.027(3) -0.002(4)
C7 0.051(3) 0.043(3) 0.028(2) -0.010(2) -0.008(2) -0.008(2)
C8 0.051(3) 0.042(3) 0.044(3) -0.008(2) -0.010(3) -0.005(3)
C9 0.070(4) 0.040(3) 0.050(3) -0.011(3) -0.020(3) 0.006(3)
C10 0.078(4) 0.041(3) 0.042(3) -0.012(3) -0.012(3) -0.018(3)
C11 0.052(3) 0.057(4) 0.049(3) -0.017(3) -0.005(3) -0.014(3)
C12 0.047(3) 0.056(3) 0.047(3) -0.022(3) -0.010(3) -0.002(3)
C13 0.040(3) 0.039(3) 0.046(3) -0.017(2) -0.013(2) -0.004(2)
C14 0.048(3) 0.041(3) 0.047(3) -0.017(2) -0.013(3) 0.003(2)
C15 0.059(4) 0.051(4) 0.065(4) -0.023(3) -0.020(3) 0.015(3)
C16 0.048(3) 0.057(4) 0.054(3) -0.023(3) 0.000(3) 0.005(3)
C17 0.059(4) 0.050(3) 0.044(3) -0.022(3) -0.009(3) 0.001(3)
C18 0.054(3) 0.042(3) 0.055(3) -0.019(3) -0.029(3) 0.011(3)
C19 0.081(4) 0.036(3) 0.048(3) -0.015(3) -0.034(3) 0.011(3)
C20 0.087(5) 0.046(3) 0.044(3) -0.009(3) -0.020(3) 0.001(3)
C21 0.110(6) 0.052(4) 0.046(3) -0.014(3) -0.018(4) -0.001(4)
C22 0.134(7) 0.050(4) 0.050(4) -0.021(3) -0.038(5) 0.016(4)
C23 0.153(9) 0.063(5) 0.074(5) -0.017(4) -0.075(6) 0.038(5)
C24 0.104(6) 0.060(4) 0.063(4) -0.024(3) -0.041(4) 0.025(4)
C25 0.158(5) 0.078(3) 0.060(2) -0.0192(19) -0.043(4) 0.014(3)
C26 0.158(5) 0.078(3) 0.060(2) -0.0192(19) -0.043(4) 0.014(3)
C27A 0.158(5) 0.078(3) 0.060(2) -0.0192(19) -0.043(4) 0.014(3)
C28 0.131(8) 0.124(8) 0.051(4) 0.000(5) -0.047(5) -0.043(6)
C29 0.059(4) 0.093(5) 0.043(3) -0.012(3) -0.016(3) -0.003(4)
C30 0.071(4) 0.082(5) 0.047(3) -0.015(3) -0.025(3) 0.005(4)
C31 0.047(3) 0.064(4) 0.042(3) -0.014(3) -0.015(3) 0.001(3)
C32 0.044(3) 0.056(4) 0.040(3) -0.010(3) -0.010(2) 0.005(3)
C33 0.041(3) 0.050(3) 0.049(3) -0.012(3) -0.009(2) 0.002(3)
C34 0.032(3) 0.060(4) 0.040(3) -0.009(3) -0.008(2) -0.006(2)
C35 0.059(4) 0.048(3) 0.055(3) -0.010(3) -0.028(3) -0.003(3)
C36 0.078(5) 0.053(4) 0.068(4) -0.014(3) -0.036(4) -0.004(3)
C37 0.038(3) 0.057(4) 0.044(3) -0.016(3) -0.007(2) 0.008(3)
C38 0.038(3) 0.049(3) 0.046(3) -0.021(3) -0.005(2) 0.000(2)
C39 0.041(3) 0.044(3) 0.039(3) -0.014(2) -0.006(2) -0.008(2)
C40 0.054(3) 0.060(4) 0.052(3) -0.030(3) -0.016(3) 0.008(3)
C41 0.058(4) 0.069(4) 0.070(4) -0.041(4) -0.008(3) 0.001(3)
C42 0.042(3) 0.066(4) 0.069(4) -0.031(3) -0.015(3) 0.010(3)
C43 0.041(3) 0.042(3) 0.042(3) -0.015(2) -0.017(2) -0.007(2)
C44 0.051(3) 0.046(3) 0.044(3) -0.022(3) -0.013(2) -0.001(3)
C45 0.060(4) 0.047(3) 0.049(3) -0.016(3) -0.014(3) -0.009(3)
C46 0.048(4) 0.063(4) 0.066(4) -0.025(3) -0.003(3) -0.016(3)
C47 0.045(3) 0.061(4) 0.093(5) -0.037(4) -0.010(3) 0.002(3)
C48 0.046(3) 0.046(3) 0.081(4) -0.029(3) -0.020(3) 0.003(3)
C49 0.098(5) 0.036(3) 0.041(3) -0.012(3) -0.029(3) 0.009(3)
C50 0.108(6) 0.072(5) 0.070(4) -0.039(4) -0.057(4) 0.035(4)
C51 0.196(13) 0.108(8) 0.108(8) -0.071(7) -0.108(9) 0.073(9)
C52 0.230(15) 0.081(7) 0.055(5) -0.032(5) -0.059(8) 0.057(8)
C53 0.206(13) 0.056(5) 0.045(4) -0.017(4) -0.008(6) 0.010(6)
C54 0.123(7) 0.058(4) 0.047(4) -0.018(3) -0.009(4) -0.005(4)
C55 0.042(3) 0.038(3) 0.037(3) -0.006(2) -0.008(2) -0.012(2)
C56 0.040(3) 0.036(3) 0.042(3) -0.006(2) -0.013(2) -0.006(2)
C57 0.060(4) 0.052(3) 0.038(3) 0.007(3) -0.019(3) -0.024(3)
C58 0.047(3) 0.048(3) 0.046(3) -0.004(3) -0.019(3) -0.013(3)
N1 0.040(2) 0.035(2) 0.039(2) -0.0118(18) -0.0106(18) -0.0023(19)
N2 0.054(3) 0.033(2) 0.044(2) -0.011(2) -0.020(2) -0.001(2)
N3 0.035(2) 0.048(3) 0.043(2) -0.009(2) -0.0085(19) -0.003(2)
N4 0.036(2) 0.037(2) 0.039(2) -0.0117(19) -0.0077(18) -0.0014(19)
O1 0.158(5) 0.078(3) 0.060(2) -0.0192(19) -0.043(4) 0.014(3)
O2 0.158(5) 0.078(3) 0.060(2) -0.0192(19) -0.043(4) 0.014(3)
O3 0.085(4) 0.131(5) 0.050(3) -0.015(3) -0.017(3) -0.041(4)
O4 0.083(3) 0.079(3) 0.065(3) -0.020(2) -0.047(3) 0.009(3)
O1A 0.158(5) 0.078(3) 0.060(2) -0.0192(19) -0.043(4) 0.014(3)
O2A 0.158(5) 0.078(3) 0.060(2) -0.0192(19) -0.043(4) 0.014(3)
C25A 0.158(5) 0.078(3) 0.060(2) -0.0192(19) -0.043(4) 0.014(3)
C26A 0.158(5) 0.078(3) 0.060(2) -0.0192(19) -0.043(4) 0.014(3)
C27 0.158(5) 0.078(3) 0.060(2) -0.0192(19) -0.043(4) 0.014(3)
O5 0.057(2) 0.042(2) 0.056(2) 0.0007(19) -0.023(2) -0.0182(19)
O6 0.047(2) 0.041(2) 0.052(2) -0.0063(17) -0.0192(18) -0.0122(17)
B1 0.233(10) 0.299(11) 0.208(8) -0.092(8) -0.020(8) 0.087(9)
F2 0.233(10) 0.299(11) 0.208(8) -0.092(8) -0.020(8) 0.087(9)
F1 0.233(10) 0.299(11) 0.208(8) -0.092(8) -0.020(8) 0.087(9)
F3 0.233(10) 0.299(11) 0.208(8) -0.092(8) -0.020(8) 0.087(9)
F4 0.233(10) 0.299(11) 0.208(8) -0.092(8) -0.020(8) 0.087(9)
F7 0.233(10) 0.299(11) 0.208(8) -0.092(8) -0.020(8) 0.087(9)
F5 0.233(10) 0.299(11) 0.208(8) -0.092(8) -0.020(8) 0.087(9)
F6 0.233(10) 0.299(11) 0.208(8) -0.092(8) -0.020(8) 0.087(9)
F8 0.233(10) 0.299(11) 0.208(8) -0.092(8) -0.020(8) 0.087(9)
C60 0.039(7) 0.034(7) 0.137(14) -0.044(8) -0.027(8) 0.008(6)
N5 0.053(7) 0.046(7) 0.164(15) -0.040(8) 0.026(8) -0.016(6)
C59 0.102(13) 0.067(10) 0.083(11) -0.016(8) -0.025(10) 0.031(9)
P1 0.0411(7) 0.0352(7) 0.0330(6) -0.0084(5) -0.0097(5) -0.0031(6)
P2 0.0440(8) 0.0382(7) 0.0384(7) -0.0142(6) -0.0148(6) -0.0015(6)
Cu1 0.0390(4) 0.0357(4) 0.0375(3) -0.0091(3) -0.0088(3) -0.0047(3)
Cu2 0.0407(4) 0.0346(4) 0.0379(3) -0.0105(3) -0.0124(3) -0.0054(3)

loop_
_atom_type_symbol
_atom_type_description
_atom_type_scat_dispersion_real
_atom_type_scat_dispersion_imag
_atom_type_scat_source
C C 0.0033 0.0016 'International Tables Vol C Tables 4.2.6.8 and 6.1.1.4'
H H 0.0000 0.0000 'International Tables Vol C Tables 4.2.6.8 and 6.1.1.4'
B B 0.0013 0.0007 'International Tables Vol C Tables 4.2.6.8 and 6.1.1.4'
N N 0.0061 0.0033 'International Tables Vol C Tables 4.2.6.8 and 6.1.1.4'
O O 0.0106 0.0060 'International Tables Vol C Tables 4.2.6.8 and 6.1.1.4'
F F 0.0171 0.0103 'International Tables Vol C Tables 4.2.6.8 and 6.1.1.4'
P P 0.1023 0.0942 'International Tables Vol C Tables 4.2.6.8 and 6.1.1.4'
Cu Cu 0.3201 1.2651 'International Tables Vol C Tables 4.2.6.8 and 6.1.1.4'

loop_
_geom_angle_atom_site_label_1
_geom_angle_atom_site_label_2
_geom_angle_atom_site_label_3
_geom_angle
_geom_angle_site_symmetry_1
_geom_angle_site_symmetry_3
_geom_angle_publ_flag
C6 C1 C2 117.6(6) . . ?
C6 C1 P1 124.9(5) . . ?
C2 C1 P1 117.5(5) . . ?
C1 C2 C3 120.4(7) . . ?
C1 C2 H2 119.8 . . ?
C3 C2 H2 119.8 . . ?
C4 C3 C2 120.6(8) . . ?
C4 C3 H3 119.7 . . ?
C2 C3 H3 119.7 . . ?
C5 C4 C3 120.3(7) . . ?
C5 C4 H4 119.9 . . ?
C3 C4 H4 119.9 . . ?
C4 C5 C6 120.5(8) . . ?
C4 C5 H5 119.8 . . ?
C6 C5 H5 119.8 . . ?
C1 C6 C5 120.5(7) . . ?
C1 C6 H6 119.7 . . ?
C5 C6 H6 119.7 . . ?
C12 C7 C8 118.8(5) . . ?
C12 C7 P1 125.4(5) . . ?
C8 C7 P1 115.7(4) . . ?
C7 C8 C9 121.0(6) . . ?
C7 C8 H8 119.5 . . ?
C9 C8 H8 119.5 . . ?
C10 C9 C8 120.1(6) . . ?
C10 C9 H9 119.9 . . ?
C8 C9 H9 119.9 . . ?
C9 C10 C11 118.9(5) . . ?
C9 C10 H10 120.5 . . ?
C11 C10 H10 120.5 . . ?
C10 C11 C12 121.4(6) . . ?
C10 C11 H11 119.3 . . ?
C12 C11 H11 119.3 . . ?
C7 C12 C11 119.7(6) . . ?
C7 C12 H12 120.2 . . ?
C11 C12 H12 120.2 . . ?
N1 C13 C17 121.9(5) . . ?
N1 C13 P1 116.4(4) . . ?
C17 C13 P1 121.7(4) . . ?
N1 C14 C15 122.4(5) . . ?
N1 C14 C18 116.3(5) . . ?
C15 C14 C18 121.3(5) . . ?
C14 C15 C16 119.1(6) . . ?
C14 C15 H15 120.5 . . ?
C16 C15 H15 120.5 . . ?
C17 C16 C15 118.4(6) . . ?
C17 C16 H16 120.8 . . ?
C15 C16 H16 120.8 . . ?
C16 C17 C13 119.3(5) . . ?
C16 C17 H17 120.3 . . ?
C13 C17 H17 120.3 . . ?
N2 C18 C14 119.0(5) . . ?
N2 C18 H18 120.5 . . ?
C14 C18 H18 120.5 . . ?
C24 C19 C20 118.4(6) . . ?
C24 C19 N2 125.8(6) . . ?
C20 C19 N2 115.8(5) . . ?
C21 C20 C19 122.7(7) . . ?
C21 C20 H20 118.6 . . ?
C19 C20 H20 118.6 . . ?
C22 C21 C20 120.1(8) . . ?
C22 C21 H21 119.9 . . ?
C20 C21 H21 119.9 . . ?
O1A C22 C21 131.2(15) 2_656 . ?
C21 C22 O1 120.6(15) . 2_656 ?
O1A C22 C23 110.0(14) 2_656 . ?
C21 C22 C23 118.7(7) . . ?
O1 C22 C23 120.7(14) 2_656 . ?
C22 C23 C24 122.4(7) . . ?
C22 C23 H23 118.8 . . ?
C24 C23 H23 118.8 . . ?
C19 C24 C23 117.7(8) . . ?
C19 C24 H24 121.1 . . ?
C23 C24 H24 121.1 . . ?
C26 C25 O1 108.7(18) . . ?
C26 C25 H25A 109.9 . . ?
O1 C25 H25A 109.9 . . ?
C26 C25 H25B 109.9 . . ?
O1 C25 H25B 109.9 . . ?
H25A C25 H25B 108.3 . . ?
C25 C26 O2 102.0(16) . . ?
C25 C26 H26A 111.4 . . ?
O2 C26 H26A 111.4 . . ?
C25 C26 H26B 111.4 . . ?
O2 C26 H26B 111.4 . . ?
H26A C26 H26B 109.2 . . ?
C28 C27A O2A 116(2) . . ?
C28 C27A H27A 108.2 . . ?
O2A C27A H27A 108.2 . . ?
C28 C27A H27B 108.2 . . ?
O2A C27A H27B 108.2 . . ?
H27A C27A H27B 107.4 . . ?
C27A C28 O3 117.5(10) . . ?
O3 C28 C27 103.9(8) . . ?
C27A C28 H28A 104.0 . . ?
O3 C28 H28A 111.0 . . ?
C27 C28 H28A 111.0 . . ?
C27A C28 H28B 103.8 . . ?
O3 C28 H28B 111.0 . . ?
C27 C28 H28B 111.0 . . ?
H28A C28 H28B 109.0 . . ?
O3 C29 C30 111.2(6) . . ?
O3 C29 H29A 109.4 . . ?
C30 C29 H29A 109.4 . . ?
O3 C29 H29B 109.4 . . ?
C30 C29 H29B 109.4 . . ?
H29A C29 H29B 108.0 . . ?
O4 C30 C29 107.1(6) . . ?
O4 C30 H30A 110.3 . . ?
C29 C30 H30A 110.3 . . ?
O4 C30 H30B 110.3 . . ?
C29 C30 H30B 110.3 . . ?
H30A C30 H30B 108.5 . . ?
C32 C31 C36 120.4(6) . . ?
C32 C31 O4 124.8(5) . . ?
C36 C31 O4 114.8(6) . . ?
C31 C32 C33 120.0(5) . . ?
C31 C32 H32 120.0 . . ?
C33 C32 H32 120.0 . . ?
C32 C33 C34 120.0(6) . . ?
C32 C33 H33 120.0 . . ?
C34 C33 H33 120.0 . . ?
C35 C34 C33 118.3(5) . . ?
C35 C34 N3 118.2(5) . . ?
C33 C34 N3 123.4(6) . . ?
C36 C35 C34 121.7(6) . . ?
C36 C35 H35 119.1 . . ?
C34 C35 H35 119.1 . . ?
C35 C36 C31 119.5(6) . . ?
C35 C36 H36 120.3 . . ?
C31 C36 H36 120.3 . . ?
N3 C37 C38 120.3(5) . . ?
N3 C37 H37 119.9 . . ?
C38 C37 H37 119.9 . . ?
N4 C38 C42 122.8(5) . . ?
N4 C38 C37 114.9(5) . . ?
C42 C38 C37 122.3(5) . . ?
N4 C39 C40 121.9(5) . . ?
N4 C39 P2 114.7(4) . . ?
C40 C39 P2 123.4(4) . . ?
C41 C40 C39 119.7(6) . . ?
C41 C40 H40 120.2 . . ?
C39 C40 H40 120.2 . . ?
C40 C41 C42 118.4(6) . . ?
C40 C41 H41 120.8 . . ?
C42 C41 H41 120.8 . . ?
C38 C42 C41 119.5(6) . . ?
C38 C42 H42 120.2 . . ?
C41 C42 H42 120.2 . . ?
C48 C43 C44 118.5(5) . . ?
C48 C43 P2 117.3(4) . . ?
C44 C43 P2 124.2(4) . . ?
C45 C44 C43 120.0(6) . . ?
C45 C44 H44 120.0 . . ?
C43 C44 H44 120.0 . . ?
C46 C45 C44 120.7(6) . . ?
C46 C45 H45 119.7 . . ?
C44 C45 H45 119.7 . . ?
C45 C46 C47 120.8(6) . . ?
C45 C46 H46 119.6 . . ?
C47 C46 H46 119.6 . . ?
C48 C47 C46 118.1(6) . . ?
C48 C47 H47 120.9 . . ?
C46 C47 H47 120.9 . . ?
C43 C48 C47 121.8(6) . . ?
C43 C48 H48 119.1 . . ?
C47 C48 H48 119.1 . . ?
C50 C49 C54 120.8(6) . . ?
C50 C49 P2 122.9(6) . . ?
C54 C49 P2 116.3(5) . . ?
C49 C50 C51 117.7(10) . . ?
C49 C50 H50 121.2 . . ?
C51 C50 H50 121.2 . . ?
C52 C51 C50 121.5(11) . . ?
C52 C51 H51 119.3 . . ?
C50 C51 H51 119.3 . . ?
C53 C52 C51 120.3(9) . . ?
C53 C52 H52 119.8 . . ?
C51 C52 H52 119.8 . . ?
C52 C53 C54 122.0(11) . . ?
C52 C53 H53 119.0 . . ?
C54 C53 H53 119.0 . . ?
C49 C54 C53 117.6(9) . . ?
C49 C54 H54 121.2 . . ?
C53 C54 H54 121.2 . . ?
O6 C55 O5 126.0(5) . . ?
O6 C55 C56 117.8(4) . . ?
O5 C55 C56 116.2(5) . . ?
C57 C56 C58 119.4(5) . . ?
C57 C56 C55 120.4(5) . . ?
C58 C56 C55 120.1(5) . . ?
C56 C57 C58 120.6(5) . 2_656 ?
C56 C57 H57 119.7 . . ?
C58 C57 H57 119.7 2_656 . ?
C56 C58 C57 119.9(5) . 2_656 ?
C56 C58 H58 120.0 . . ?
C57 C58 H58 120.0 2_656 . ?
C13 N1 C14 118.9(5) . . ?
C13 N1 Cu2 128.3(4) . . ?
C14 N1 Cu2 112.9(3) . . ?
C18 N2 C19 122.1(5) . . ?
C18 N2 Cu2 113.4(4) . . ?
C19 N2 Cu2 124.5(4) . . ?
C37 N3 C34 121.2(5) . . ?
C37 N3 Cu1 111.8(4) . . ?
C34 N3 Cu1 127.0(4) . . ?
C38 N4 C39 117.7(5) . . ?
C38 N4 Cu1 115.0(3) . . ?
C39 N4 Cu1 127.3(4) . . ?
C22 O1 C25 116(2) 2_656 . ?
C27 O2 C26 109.7(18) . . ?
C29 O3 C28 113.0(6) . . ?
C31 O4 C30 117.9(5) . . ?
C22 O1A C25A 117(2) 2_656 . ?
C26A O2A C27A 104.7(19) . . ?
O1A C25A C26A 109(2) . . ?
O1A C25A H25C 109.9 . . ?
C26A C25A H25C 109.9 . . ?
O1A C25A H25D 109.9 . . ?
C26A C25A H25D 109.9 . . ?
H25C C25A H25D 108.3 . . ?
O2A C26A C25A 117(2) . . ?
O2A C26A H26C 108.0 . . ?
C25A C26A H26C 108.0 . . ?
O2A C26A H26D 108.0 . . ?
C25A C26A H26D 108.0 . . ?
H26C C26A H26D 107.3 . . ?
O2 C27 C28 97.1(19) . . ?
O2 C27 H27C 112.3 . . ?
C28 C27 H27C 112.3 . . ?
O2 C27 H27D 112.3 . . ?
C28 C27 H27D 112.3 . . ?
H27C C27 H27D 109.9 . . ?
C55 O5 Cu1 128.0(4) . . ?
C55 O6 Cu2 125.5(3) . . ?
F2 B1 F8 111.0(12) . . ?
F2 B1 F5 137.3(12) . . ?
F8 B1 F5 111.6(6) . . ?
F2 B1 F1 111.5(6) . . ?
F8 B1 F1 137.2(12) . . ?
F2 B1 F4 110.4(6) . . ?
F8 B1 F4 51.0(10) . . ?
F5 B1 F4 98.4(13) . . ?
F1 B1 F4 108.4(6) . . ?
F2 B1 F7 52.0(10) . . ?
F8 B1 F7 109.6(6) . . ?
F5 B1 F7 109.4(6) . . ?
F1 B1 F7 99.8(13) . . ?
F4 B1 F7 151.3(12) . . ?
F2 B1 F3 109.8(6) . . ?
F8 B1 F3 60.1(11) . . ?
F5 B1 F3 89.1(12) . . ?
F1 B1 F3 108.3(6) . . ?
F4 B1 F3 108.3(6) . . ?
F7 B1 F3 66.2(10) . . ?
F2 B1 F6 57.9(10) . . ?
F8 B1 F6 109.5(6) . . ?
F5 B1 F6 109.1(6) . . ?
F1 B1 F6 89.5(12) . . ?
F4 B1 F6 68.3(10) . . ?
F7 B1 F6 107.6(6) . . ?
F3 B1 F6 161.7(12) . . ?
N5 C60 C59 176.1(16) . . ?
C60 C59 H59A 109.5 . . ?
C60 C59 H59B 109.5 . . ?
H59A C59 H59B 109.5 . . ?
C60 C59 H59C 109.5 . . ?
H59A C59 H59C 109.5 . . ?
H59B C59 H59C 109.5 . . ?
N6 C61 C62 177(4) . . ?
C61 C62 H62A 109.5 . . ?
C61 C62 H62B 109.5 . . ?
H62A C62 H62B 109.5 . . ?
C61 C62 H62C 109.5 . . ?
H62A C62 H62C 109.5 . . ?
H62B C62 H62C 109.5 . . ?
N7 C63 C64 152(4) . . ?
C63 C64 H64A 109.5 . . ?
C63 C64 H64B 109.5 . . ?
H64A C64 H64B 109.5 . . ?
C63 C64 H64C 109.5 . . ?
H64A C64 H64C 109.5 . . ?
H64B C64 H64C 109.5 . . ?
C1 P1 C7 104.1(2) . . ?
C1 P1 C13 101.3(3) . . ?
C7 P1 C13 105.2(3) . . ?
C1 P1 Cu1 112.55(19) . . ?
C7 P1 Cu1 113.64(19) . . ?
C13 P1 Cu1 118.43(18) . . ?
C43 P2 C49 103.7(3) . . ?
C43 P2 C39 103.0(2) . . ?
C49 P2 C39 101.9(3) . . ?
C43 P2 Cu2 110.52(19) . . ?
C49 P2 Cu2 116.4(2) . . ?
C39 P2 Cu2 119.43(18) . . ?
O5 Cu1 N4 116.02(18) . . ?
O5 Cu1 P1 119.91(15) . . ?
N4 Cu1 P1 121.68(12) . . ?
O5 Cu1 N3 94.28(17) . . ?
N4 Cu1 N3 78.04(18) . . ?
P1 Cu1 N3 112.05(13) . . ?
O5 Cu1 Cu2 79.31(12) . . ?
N4 Cu1 Cu2 90.56(12) . . ?
P1 Cu1 Cu2 84.61(5) . . ?
N3 Cu1 Cu2 163.02(13) . . ?
O6 Cu2 N1 111.95(17) . . ?
O6 Cu2 N2 94.63(17) . . ?
N1 Cu2 N2 78.42(18) . . ?
O6 Cu2 P2 127.61(13) . . ?
N1 Cu2 P2 116.80(12) . . ?
N2 Cu2 P2 112.44(13) . . ?
O6 Cu2 Cu1 80.98(11) . . ?
N1 Cu2 Cu1 89.09(12) . . ?
N2 Cu2 Cu1 164.20(13) . . ?
P2 Cu2 Cu1 81.76(5) . . ?

loop_
_geom_bond_atom_site_label_1
_geom_bond_atom_site_label_2
_geom_bond_distance
_geom_bond_site_symmetry_2
_geom_bond_publ_flag
C1 C6 1.382(9) . ?
C1 C2 1.386(9) . ?
C1 P1 1.825(6) . ?
C2 C3 1.388(10) . ?
C2 H2 0.9500 . ?
C3 C4 1.352(12) . ?
C3 H3 0.9500 . ?
C4 C5 1.340(12) . ?
C4 H4 0.9500 . ?
C5 C6 1.396(10) . ?
C5 H5 0.9500 . ?
C6 H6 0.9500 . ?
C7 C12 1.379(8) . ?
C7 C8 1.380(8) . ?
C7 P1 1.833(5) . ?
C8 C9 1.393(8) . ?
C8 H8 0.9500 . ?
C9 C10 1.363(9) . ?
C9 H9 0.9500 . ?
C10 C11 1.382(10) . ?
C10 H10 0.9500 . ?
C11 C12 1.386(8) . ?
C11 H11 0.9500 . ?
C12 H12 0.9500 . ?
C13 N1 1.335(7) . ?
C13 C17 1.401(8) . ?
C13 P1 1.843(6) . ?
C14 N1 1.347(7) . ?
C14 C15 1.379(9) . ?
C14 C18 1.471(8) . ?
C15 C16 1.401(9) . ?
C15 H15 0.9500 . ?
C16 C17 1.378(9) . ?
C16 H16 0.9500 . ?
C17 H17 0.9500 . ?
C18 N2 1.274(8) . ?
C18 H18 0.9500 . ?
C19 C24 1.381(9) . ?
C19 C20 1.415(10) . ?
C19 N2 1.417(7) . ?
C20 C21 1.383(9) . ?
C20 H20 0.9500 . ?
C21 C22 1.356(11) . ?
C21 H21 0.9500 . ?
C22 O1A 1.34(3) 2_656 ?
C22 O1 1.36(3) 2_656 ?
C22 C23 1.399(13) . ?
C23 C24 1.438(11) . ?
C23 H23 0.9500 . ?
C24 H24 0.9500 . ?
C25 C26 1.51(3) . ?
C25 O1 1.53(4) . ?
C25 H25A 0.9900 . ?
C25 H25B 0.9900 . ?
C26 O2 1.62(3) . ?
C26 H26A 0.9900 . ?
C26 H26B 0.9900 . ?
C27A C28 1.35(2) . ?
C27A O2A 1.53(3) . ?
C27A H27A 0.9900 . ?
C27A H27B 0.9900 . ?
C28 O3 1.407(9) . ?
C28 C27 1.72(2) . ?
C28 H28A 0.9900 . ?
C28 H28B 0.9900 . ?
C29 O3 1.395(9) . ?
C29 C30 1.484(10) . ?
C29 H29A 0.9900 . ?
C29 H29B 0.9900 . ?
C30 O4 1.430(8) . ?
C30 H30A 0.9900 . ?
C30 H30B 0.9900 . ?
C31 C32 1.365(9) . ?
C31 C36 1.396(9) . ?
C31 O4 1.399(7) . ?
C32 C33 1.396(8) . ?
C32 H32 0.9500 . ?
C33 C34 1.403(8) . ?
C33 H33 0.9500 . ?
C34 C35 1.383(9) . ?
C34 N3 1.410(7) . ?
C35 C36 1.365(9) . ?
C35 H35 0.9500 . ?
C36 H36 0.9500 . ?
C37 N3 1.267(8) . ?
C37 C38 1.467(8) . ?
C37 H37 0.9500 . ?
C38 N4 1.348(7) . ?
C38 C42 1.372(9) . ?
C39 N4 1.350(7) . ?
C39 C40 1.396(8) . ?
C39 P2 1.837(6) . ?
C40 C41 1.368(9) . ?
C40 H40 0.9500 . ?
C41 C42 1.387(9) . ?
C41 H41 0.9500 . ?
C42 H42 0.9500 . ?
C43 C48 1.380(8) . ?
C43 C44 1.409(8) . ?
C43 P2 1.818(5) . ?
C44 C45 1.383(8) . ?
C44 H44 0.9500 . ?
C45 C46 1.364(9) . ?
C45 H45 0.9500 . ?
C46 C47 1.401(10) . ?
C46 H46 0.9500 . ?
C47 C48 1.395(9) . ?
C47 H47 0.9500 . ?
C48 H48 0.9500 . ?
C49 C50 1.379(10) . ?
C49 C54 1.399(11) . ?
C49 P2 1.833(6) . ?
C50 C51 1.440(13) . ?
C50 H50 0.9500 . ?
C51 C52 1.340(18) . ?
C51 H51 0.9500 . ?
C52 C53 1.331(17) . ?
C52 H52 0.9500 . ?
C53 C54 1.424(12) . ?
C53 H53 0.9500 . ?
C54 H54 0.9500 . ?
C55 O6 1.246(6) . ?
C55 O5 1.251(6) . ?
C55 C56 1.504(7) . ?
C56 C57 1.381(8) . ?
C56 C58 1.385(7) . ?
C57 C58 1.392(8) 2_656 ?
C57 H57 0.9500 . ?
C58 C57 1.392(8) 2_656 ?
C58 H58 0.9500 . ?
N1 Cu2 2.113(4) . ?
N2 Cu2 2.137(5) . ?
N3 Cu1 2.174(5) . ?
N4 Cu1 2.073(4) . ?
O1 C22 1.36(3) 2_656 ?
O2 C27 1.25(3) . ?
O1A C22 1.34(3) 2_656 ?
O1A C25A 1.39(4) . ?
O2A C26A 1.26(3) . ?
C25A C26A 1.47(3) . ?
C25A H25C 0.9900 . ?
C25A H25D 0.9900 . ?
C26A H26C 0.9900 . ?
C26A H26D 0.9900 . ?
C27 H27C 0.9900 . ?
C27 H27D 0.9900 . ?
O5 Cu1 2.003(4) . ?
O6 Cu2 2.011(4) . ?
B1 F2 1.369(10) . ?
B1 F8 1.371(10) . ?
B1 F5 1.373(10) . ?
B1 F1 1.383(10) . ?
B1 F4 1.391(10) . ?
B1 F7 1.394(10) . ?
B1 F3 1.395(10) . ?
B1 F6 1.398(10) . ?
C60 N5 1.06(2) . ?
C60 C59 1.50(2) . ?
C59 H59A 0.9800 . ?
C59 H59B 0.9800 . ?
C59 H59C 0.9800 . ?
C61 N6 0.90(3) . ?
C61 C62 1.40(4) . ?
C62 H62A 0.9800 . ?
C62 H62B 0.9800 . ?
C62 H62C 0.9800 . ?
N7 C63 1.10(4) . ?
C63 C64 1.53(5) . ?
C64 H64A 0.9800 . ?
C64 H64B 0.9800 . ?
C64 H64C 0.9800 . ?
P1 Cu1 2.1736(17) . ?
P2 Cu2 2.1768(15) . ?
Cu1 Cu2 2.9083(14) . ?

loop_
_geom_torsion_atom_site_label_1
_geom_torsion_atom_site_label_2
_geom_torsion_atom_site_label_3
_geom_torsion_atom_site_label_4
_geom_torsion
_geom_torsion_site_symmetry_1
_geom_torsion_site_symmetry_2
_geom_torsion_site_symmetry_3
_geom_torsion_site_symmetry_4
_geom_torsion_publ_flag
C6 C1 C2 C3 -1.0(11) . . . . ?
P1 C1 C2 C3 178.6(6) . . . . ?
C1 C2 C3 C4 -2.3(13) . . . . ?
C2 C3 C4 C5 3.2(14) . . . . ?
C3 C4 C5 C6 -0.8(14) . . . . ?
C2 C1 C6 C5 3.4(11) . . . . ?
P1 C1 C6 C5 -176.3(6) . . . . ?
C4 C5 C6 C1 -2.6(13) . . . . ?
C12 C7 C8 C9 0.9(8) . . . . ?
P1 C7 C8 C9 -179.7(4) . . . . ?
C7 C8 C9 C10 0.8(9) . . . . ?
C8 C9 C10 C11 -1.6(9) . . . . ?
C9 C10 C11 C12 0.6(9) . . . . ?
C8 C7 C12 C11 -1.8(8) . . . . ?
P1 C7 C12 C11 178.8(4) . . . . ?
C10 C11 C12 C7 1.1(9) . . . . ?
N1 C14 C15 C16 -3.1(9) . . . . ?
C18 C14 C15 C16 178.0(6) . . . . ?
C14 C15 C16 C17 2.9(9) . . . . ?
C15 C16 C17 C13 -1.0(9) . . . . ?
N1 C13 C17 C16 -0.9(8) . . . . ?
P1 C13 C17 C16 179.4(5) . . . . ?
N1 C14 C18 N2 -2.1(8) . . . . ?
C15 C14 C18 N2 176.9(6) . . . . ?
C24 C19 C20 C21 1.7(10) . . . . ?
N2 C19 C20 C21 -177.3(6) . . . . ?
C19 C20 C21 C22 -0.9(11) . . . . ?
C20 C21 C22 O1A 175.8(14) . . . 2_656 ?
C20 C21 C22 O1 -177.6(12) . . . 2_656 ?
C20 C21 C22 C23 -0.1(11) . . . . ?
O1A C22 C23 C24 -176.5(12) 2_656 . . . ?
C21 C22 C23 C24 0.2(13) . . . . ?
O1 C22 C23 C24 177.7(12) 2_656 . . . ?
C20 C19 C24 C23 -1.5(10) . . . . ?
N2 C19 C24 C23 177.3(6) . . . . ?
C22 C23 C24 C19 0.7(12) . . . . ?
O1 C25 C26 O2 71(2) . . . . ?
O2A C27A C28 O3 -73.1(19) . . . . ?
O2A C27A C28 C27 -73(7) . . . . ?
O3 C29 C30 O4 62.4(8) . . . . ?
C36 C31 C32 C33 0.9(9) . . . . ?
O4 C31 C32 C33 -176.8(6) . . . . ?
C31 C32 C33 C34 -2.3(8) . . . . ?
C32 C33 C34 C35 3.1(8) . . . . ?
C32 C33 C34 N3 -179.8(5) . . . . ?
C33 C34 C35 C36 -2.6(10) . . . . ?
N3 C34 C35 C36 -179.8(6) . . . . ?
C34 C35 C36 C31 1.2(11) . . . . ?
C32 C31 C36 C35 -0.3(10) . . . . ?
O4 C31 C36 C35 177.6(6) . . . . ?
N3 C37 C38 N4 -0.4(8) . . . . ?
N3 C37 C38 C42 -179.7(6) . . . . ?
N4 C39 C40 C41 -0.4(9) . . . . ?
P2 C39 C40 C41 176.7(5) . . . . ?
C39 C40 C41 C42 -0.8(10) . . . . ?
N4 C38 C42 C41 -0.7(9) . . . . ?
C37 C38 C42 C41 178.6(6) . . . . ?
C40 C41 C42 C38 1.3(10) . . . . ?
C48 C43 C44 C45 -1.4(8) . . . . ?
P2 C43 C44 C45 -179.1(4) . . . . ?
C43 C44 C45 C46 0.2(9) . . . . ?
C44 C45 C46 C47 -0.7(10) . . . . ?
C45 C46 C47 C48 2.3(11) . . . . ?
C44 C43 C48 C47 3.2(9) . . . . ?
P2 C43 C48 C47 -178.9(5) . . . . ?
C46 C47 C48 C43 -3.6(10) . . . . ?
C54 C49 C50 C51 0.4(10) . . . . ?
P2 C49 C50 C51 -176.7(6) . . . . ?
C49 C50 C51 C52 2.8(13) . . . . ?
C50 C51 C52 C53 -4.6(16) . . . . ?
C51 C52 C53 C54 3.3(16) . . . . ?
C50 C49 C54 C53 -1.6(10) . . . . ?
P2 C49 C54 C53 175.6(6) . . . . ?
C52 C53 C54 C49 -0.1(13) . . . . ?
O6 C55 C56 C57 -155.4(6) . . . . ?
O5 C55 C56 C57 25.7(8) . . . . ?
O6 C55 C56 C58 24.7(8) . . . . ?
O5 C55 C56 C58 -154.1(6) . . . . ?
C58 C56 C57 C58 1.6(11) . . . 2_656 ?
C55 C56 C57 C58 -178.3(6) . . . 2_656 ?
C57 C56 C58 C57 -1.5(11) . . . 2_656 ?
C55 C56 C58 C57 178.3(6) . . . 2_656 ?
C17 C13 N1 C14 0.8(7) . . . . ?
P1 C13 N1 C14 -179.4(4) . . . . ?
C17 C13 N1 Cu2 179.7(4) . . . . ?
P1 C13 N1 Cu2 -0.5(6) . . . . ?
C15 C14 N1 C13 1.2(8) . . . . ?
C18 C14 N1 C13 -179.8(5) . . . . ?
C15 C14 N1 Cu2 -177.9(5) . . . . ?
C18 C14 N1 Cu2 1.1(6) . . . . ?
C14 C18 N2 C19 -177.3(5) . . . . ?
C14 C18 N2 Cu2 1.9(7) . . . . ?
C24 C19 N2 C18 13.1(9) . . . . ?
C20 C19 N2 C18 -168.0(5) . . . . ?
C24 C19 N2 Cu2 -166.0(5) . . . . ?
C20 C19 N2 Cu2 12.9(7) . . . . ?
C38 C37 N3 C34 -178.6(5) . . . . ?
C38 C37 N3 Cu1 -1.0(6) . . . . ?
C35 C34 N3 C37 -148.7(6) . . . . ?
C33 C34 N3 C37 34.2(8) . . . . ?
C35 C34 N3 Cu1 34.1(7) . . . . ?
C33 C34 N3 Cu1 -143.0(5) . . . . ?
C42 C38 N4 C39 -0.5(8) . . . . ?
C37 C38 N4 C39 -179.8(5) . . . . ?
C42 C38 N4 Cu1 -179.0(5) . . . . ?
C37 C38 N4 Cu1 1.7(6) . . . . ?
C40 C39 N4 C38 1.0(7) . . . . ?
P2 C39 N4 C38 -176.3(4) . . . . ?
C40 C39 N4 Cu1 179.3(4) . . . . ?
P2 C39 N4 Cu1 2.0(6) . . . . ?
C26 C25 O1 C22 171.6(16) . . . 2_656 ?
C25 C26 O2 C27 -102.1(19) . . . . ?
C30 C29 O3 C28 170.5(8) . . . . ?
C27A C28 O3 C29 161.9(15) . . . . ?
C27 C28 O3 C29 161.8(12) . . . . ?
C32 C31 O4 C30 -7.5(9) . . . . ?
C36 C31 O4 C30 174.8(6) . . . . ?
C29 C30 O4 C31 177.6(6) . . . . ?
C28 C27A O2A C26A 169.9(15) . . . . ?
C22 O1A C25A C26A -175.6(18) 2_656 . . . ?
C27A O2A C26A C25A -116(2) . . . . ?
O1A C25A C26A O2A 108(3) . . . . ?
C26 O2 C27 C28 -156.3(11) . . . . ?
C27A C28 C27 O2 110(8) . . . . ?
O3 C28 C27 O2 -70.7(14) . . . . ?
O6 C55 O5 Cu1 -2.3(9) . . . . ?
C56 C55 O5 Cu1 176.4(4) . . . . ?
O5 C55 O6 Cu2 -3.3(9) . . . . ?
C56 C55 O6 Cu2 178.0(4) . . . . ?
C6 C1 P1 C7 2.9(7) . . . . ?
C2 C1 P1 C7 -176.7(5) . . . . ?
C6 C1 P1 C13 -106.1(6) . . . . ?
C2 C1 P1 C13 74.3(6) . . . . ?
C6 C1 P1 Cu1 126.5(6) . . . . ?
C2 C1 P1 Cu1 -53.2(6) . . . . ?
C12 C7 P1 C1 -93.7(5) . . . . ?
C8 C7 P1 C1 86.8(4) . . . . ?
C12 C7 P1 C13 12.3(5) . . . . ?
C8 C7 P1 C13 -167.1(4) . . . . ?
C12 C7 P1 Cu1 143.5(4) . . . . ?
C8 C7 P1 Cu1 -36.0(4) . . . . ?
N1 C13 P1 C1 -138.9(4) . . . . ?
C17 C13 P1 C1 40.9(5) . . . . ?
N1 C13 P1 C7 112.9(4) . . . . ?
C17 C13 P1 C7 -67.3(5) . . . . ?
N1 C13 P1 Cu1 -15.4(5) . . . . ?
C17 C13 P1 Cu1 164.4(4) . . . . ?
C48 C43 P2 C49 84.6(5) . . . . ?
C44 C43 P2 C49 -97.7(5) . . . . ?
C48 C43 P2 C39 -169.4(5) . . . . ?
C44 C43 P2 C39 8.3(5) . . . . ?
C48 C43 P2 Cu2 -40.8(5) . . . . ?
C44 C43 P2 Cu2 137.0(4) . . . . ?
C50 C49 P2 C43 -14.7(6) . . . . ?
C54 C49 P2 C43 168.1(5) . . . . ?
C50 C49 P2 C39 -121.5(6) . . . . ?
C54 C49 P2 C39 61.4(6) . . . . ?
C50 C49 P2 Cu2 106.8(5) . . . . ?
C54 C49 P2 Cu2 -70.3(6) . . . . ?
N4 C39 P2 C43 99.5(4) . . . . ?
C40 C39 P2 C43 -77.8(5) . . . . ?
N4 C39 P2 C49 -153.3(4) . . . . ?
C40 C39 P2 C49 29.4(6) . . . . ?
N4 C39 P2 Cu2 -23.4(4) . . . . ?
C40 C39 P2 Cu2 159.3(4) . . . . ?
C55 O5 Cu1 N4 -81.0(5) . . . . ?
C55 O5 Cu1 P1 81.7(5) . . . . ?
C55 O5 Cu1 N3 -159.8(5) . . . . ?
C55 O5 Cu1 Cu2 4.3(5) . . . . ?
C38 N4 Cu1 O5 -90.6(4) . . . . ?
C39 N4 Cu1 O5 91.1(4) . . . . ?
C38 N4 Cu1 P1 107.0(3) . . . . ?
C39 N4 Cu1 P1 -71.3(4) . . . . ?
C38 N4 Cu1 N3 -1.7(4) . . . . ?
C39 N4 Cu1 N3 -180.0(4) . . . . ?
C38 N4 Cu1 Cu2 -169.0(3) . . . . ?
C39 N4 Cu1 Cu2 12.7(4) . . . . ?
C1 P1 Cu1 O5 60.1(2) . . . . ?
C7 P1 Cu1 O5 178.2(2) . . . . ?
C13 P1 Cu1 O5 -57.6(2) . . . . ?
C1 P1 Cu1 N4 -138.2(2) . . . . ?
C7 P1 Cu1 N4 -20.1(2) . . . . ?
C13 P1 Cu1 N4 104.1(2) . . . . ?
C1 P1 Cu1 N3 -48.9(3) . . . . ?
C7 P1 Cu1 N3 69.1(2) . . . . ?
C13 P1 Cu1 N3 -166.6(2) . . . . ?
C1 P1 Cu1 Cu2 134.5(2) . . . . ?
C7 P1 Cu1 Cu2 -107.45(19) . . . . ?
C13 P1 Cu1 Cu2 16.80(19) . . . . ?
C37 N3 Cu1 O5 117.1(4) . . . . ?
C34 N3 Cu1 O5 -65.4(4) . . . . ?
C37 N3 Cu1 N4 1.4(4) . . . . ?
C34 N3 Cu1 N4 178.9(4) . . . . ?
C37 N3 Cu1 P1 -118.1(4) . . . . ?
C34 N3 Cu1 P1 59.3(4) . . . . ?
C37 N3 Cu1 Cu2 50.2(7) . . . . ?
C34 N3 Cu1 Cu2 -132.4(4) . . . . ?
C55 O6 Cu2 N1 -80.6(5) . . . . ?
C55 O6 Cu2 N2 -160.0(5) . . . . ?
C55 O6 Cu2 P2 76.9(5) . . . . ?
C55 O6 Cu2 Cu1 4.7(5) . . . . ?
C13 N1 Cu2 O6 90.5(4) . . . . ?
C14 N1 Cu2 O6 -90.5(4) . . . . ?
C13 N1 Cu2 N2 -179.1(4) . . . . ?
C14 N1 Cu2 N2 -0.1(3) . . . . ?
C13 N1 Cu2 P2 -69.7(4) . . . . ?
C14 N1 Cu2 P2 109.3(3) . . . . ?
C13 N1 Cu2 Cu1 10.6(4) . . . . ?
C14 N1 Cu2 Cu1 -170.4(3) . . . . ?
C18 N2 Cu2 O6 110.5(4) . . . . ?
C19 N2 Cu2 O6 -70.3(4) . . . . ?
C18 N2 Cu2 N1 -1.0(4) . . . . ?
C19 N2 Cu2 N1 178.2(5) . . . . ?
C18 N2 Cu2 P2 -115.4(4) . . . . ?
C19 N2 Cu2 P2 63.8(4) . . . . ?
C18 N2 Cu2 Cu1 37.4(7) . . . . ?
C19 N2 Cu2 Cu1 -143.3(4) . . . . ?
C43 P2 Cu2 O6 -167.1(2) . . . . ?
C49 P2 Cu2 O6 75.0(3) . . . . ?
C39 P2 Cu2 O6 -48.0(2) . . . . ?
C43 P2 Cu2 N1 -10.5(2) . . . . ?
C49 P2 Cu2 N1 -128.4(3) . . . . ?
C39 P2 Cu2 N1 108.6(2) . . . . ?
C43 P2 Cu2 N2 77.5(2) . . . . ?
C49 P2 Cu2 N2 -40.4(3) . . . . ?
C39 P2 Cu2 N2 -163.4(2) . . . . ?
C43 P2 Cu2 Cu1 -95.30(18) . . . . ?
C49 P2 Cu2 Cu1 146.9(3) . . . . ?
C39 P2 Cu2 Cu1 23.86(19) . . . . ?
O5 Cu1 Cu2 O6 -3.55(18) . . . . ?
N4 Cu1 Cu2 O6 112.85(17) . . . . ?
P1 Cu1 Cu2 O6 -125.38(13) . . . . ?
N3 Cu1 Cu2 O6 65.5(5) . . . . ?
O5 Cu1 Cu2 N1 108.85(18) . . . . ?
N4 Cu1 Cu2 N1 -134.75(16) . . . . ?
P1 Cu1 Cu2 N1 -12.98(12) . . . . ?
N3 Cu1 Cu2 N1 177.9(5) . . . . ?
O5 Cu1 Cu2 N2 71.3(5) . . . . ?
N4 Cu1 Cu2 N2 -172.3(5) . . . . ?
P1 Cu1 Cu2 N2 -50.5(5) . . . . ?
N3 Cu1 Cu2 N2 140.4(6) . . . . ?
O5 Cu1 Cu2 P2 -133.89(15) . . . . ?
N4 Cu1 Cu2 P2 -17.50(12) . . . . ?
P1 Cu1 Cu2 P2 104.27(6) . . . . ?
N3 Cu1 Cu2 P2 -64.9(4) . . . . ?

loop_
_platon_squeeze_void_nr
_platon_squeeze_void_average_x
_platon_squeeze_void_average_y
_platon_squeeze_void_average_z
_platon_squeeze_void_volume
_platon_squeeze_void_count_electrons
_platon_squeeze_void_content
1 -0.026 0.000 1.000 390 50 ' '
2 0.349 0.209 0.390 9 1 ' '
3 0.650 0.791 0.610 9 1 ' '
